data_4337410
loop_
_publ_author_name
'Xu, Xiang'
'Yang, Bing-Ping'
'Huang, Chao'
'Mao, Jiang-Gao'

_publ_section_title
;
 Explorations of New Second-Order Nonlinear Optical Materials in the
 Ternary Rubidium Iodate System: Noncentrosymmetric \b-RbIO3(HIO3)2 and
 Centrosymmetric Rb3(IO3)3(I2O5)(HIO3)4(H2O).
;
_journal_issue 3
_journal_name_full 'Inorganic chemistry'
_journal_page_first 1756
_journal_page_last 1763
_journal_paper_doi 10.1021/ic4028942
_journal_volume 53
_journal_year 2014
_chemical_formula_sum 'H2 I3 O9 Rb'
_chemical_formula_weight 612.19
_chemical_name_systematic
; 
 ? 
;
_space_group_IT_number 1
_symmetry_cell_setting triclinic
_symmetry_space_group_name_Hall 'P 1'
_symmetry_space_group_name_H-M 'P 1'
_atom_sites_solution_hydrogens geom
_atom_sites_solution_primary direct
_atom_sites_solution_secondary difmap
_audit_creation_method SHELXL-97
_cell_angle_alpha 77.881(4)
_cell_angle_beta 84.744(4)
_cell_angle_gamma 82.716(4)
_cell_formula_units_Z 2
_cell_length_a 7.4936(4)
_cell_length_b 7.5769(3)
_cell_length_c 8.2308(4)
_cell_measurement_reflns_used 5319
_cell_measurement_temperature 293(2)
_cell_measurement_theta_max 28.2139
_cell_measurement_theta_min 2.7609
_cell_volume 452.21(4)
_computing_structure_refinement 'SHELXL-97 (Sheldrick, 1997)'
_computing_structure_solution 'SHELXS-97 (Sheldrick, 1990)'
_diffrn_ambient_temperature 293(2)
_diffrn_detector_area_resol_mean 10.3503
_diffrn_measured_fraction_theta_full 0.999
_diffrn_measured_fraction_theta_max 0.999
_diffrn_measurement_device_type 'SuperNova, Dual, Cu at zero, Atlas'
_diffrn_measurement_method CCD
_diffrn_radiation_monochromator mirror
_diffrn_radiation_source 'SuperNova (Mo) X-ray Source'
_diffrn_radiation_type MoK\a
_diffrn_radiation_wavelength 0.71073
_diffrn_reflns_av_R_equivalents 0.0333
_diffrn_reflns_av_sigmaI/netI 0.0522
_diffrn_reflns_limit_h_max 9
_diffrn_reflns_limit_h_min -9
_diffrn_reflns_limit_k_max 10
_diffrn_reflns_limit_k_min -10
_diffrn_reflns_limit_l_max 10
_diffrn_reflns_limit_l_min -10
_diffrn_reflns_number 7524
_diffrn_reflns_theta_full 28.28
_diffrn_reflns_theta_max 28.28
_diffrn_reflns_theta_min 2.77
_exptl_absorpt_coefficient_mu 15.738
_exptl_absorpt_correction_T_max 1.00000
_exptl_absorpt_correction_T_min 0.60751
_exptl_absorpt_correction_type multi-scan
_exptl_absorpt_process_details
;
CrysAlisPro, Agilent Technologies,
Version 1.171.36.20 (release 27-06-2012 CrysAlis171 .NET)
(compiled Jul 11 2012,15:38:31)
Empirical absorption correction using spherical harmonics,
 implemented in SCALE3 ABSPACK scaling algorithm.
;
_exptl_crystal_colour colorless
_exptl_crystal_density_diffrn 4.496
_exptl_crystal_density_method 'not measured'
_exptl_crystal_F_000 540
_exptl_crystal_size_max 0.21
_exptl_crystal_size_mid 0.13
_exptl_crystal_size_min 0.09
_refine_diff_density_max 1.461
_refine_diff_density_min -1.301
_refine_diff_density_rms 0.221
_refine_ls_abs_structure_details 'Flack H D (1983), Acta Cryst. A39, 876-881'
_refine_ls_abs_structure_Flack 0.059(14)
_refine_ls_extinction_coef 0.0383(5)
_refine_ls_extinction_expression Fc^*^=kFc[1+0.001xFc^2^\l^3^/sin(2\q)]^-1/4^
_refine_ls_extinction_method SHELXL
_refine_ls_goodness_of_fit_ref 0.977
_refine_ls_hydrogen_treatment constr
_refine_ls_matrix_type full
_refine_ls_number_parameters 237
_refine_ls_number_reflns 4405
_refine_ls_number_restraints 3
_refine_ls_restrained_S_all 0.977
_refine_ls_R_factor_all 0.0294
_refine_ls_R_factor_gt 0.0269
_refine_ls_shift/su_max 0.003
_refine_ls_shift/su_mean 0.000
_refine_ls_structure_factor_coef Fsqd
_refine_ls_weighting_details 'calc w=1/[\s^2^(Fo^2^)+(0.0163P)^2^+0.0000P] where P=(Fo^2^+2Fc^2^)/3'
_refine_ls_weighting_scheme calc
_refine_ls_wR_factor_gt 0.0543
_refine_ls_wR_factor_ref 0.0559
_reflns_number_gt 4154
_reflns_number_total 4405
_reflns_threshold_expression >2sigma(I)
_cod_data_source_file ic4028942_si_002.cif
_cod_data_source_block RbH2I3O9
_cod_original_sg_symbol_H-M P1
_cod_database_code 4337410

loop_
_symmetry_equiv_pos_as_xyz
'x, y, z'

loop_
_atom_site_label
_atom_site_type_symbol
_atom_site_fract_x
_atom_site_fract_y
_atom_site_fract_z
_atom_site_U_iso_or_equiv
_atom_site_adp_type
_atom_site_occupancy
_atom_site_symmetry_multiplicity
_atom_site_calc_flag
_atom_site_refinement_flags
Rb1 Rb 0.27651(17) 1.17265(14) 0.19724(16) 0.0257(3) Uani 1 1 d .
Rb2 Rb 0.55702(16) 0.81186(14) 0.49751(15) 0.0243(3) Uani 1 1 d .
I1 I -0.18243(8) 1.12011(7) 0.00094(7) 0.01480(15) Uani 1 1 d .
I2 I 1.02632(8) 0.86662(7) 0.67899(8) 0.01449(15) Uani 1 1 d .
I3 I 0.06502(8) 0.67508(7) 0.25506(8) 0.01414(14) Uani 1 1 d .
I4 I 0.57695(8) 0.68890(7) 0.00929(7) 0.01367(15) Uani 1 1 d .
I5 I 0.25415(7) 1.32701(6) 0.66338(7) 0.01323(15) Uani 1 1 d .
I6 I 0.76672(8) 1.31516(7) 0.43168(8) 0.01421(15) Uani 1 1 d .
O1 O -0.1280(12) 1.1974(10) 0.1819(11) 0.028(2) Uani 1 1 d .
O2 O 0.0183(12) 0.9603(9) -0.0052(11) 0.0236(18) Uani 1 1 d .
O3 O -0.3463(12) 0.9675(9) 0.0999(11) 0.0240(18) Uani 1 1 d .
O4 O 0.8303(11) 1.0294(9) 0.6937(10) 0.0197(17) Uani 1 1 d .
O5 O 1.1921(11) 1.0149(9) 0.5768(11) 0.0232(18) Uani 1 1 d .
O6 O 0.9593(13) 0.7886(11) 0.5013(12) 0.034(2) Uani 1 1 d .
O7 O 0.2811(11) 0.7529(10) 0.2446(11) 0.0245(18) Uani 1 1 d .
O8 O 0.1035(11) 0.4547(9) 0.3956(10) 0.0217(18) Uani 1 1 d .
O9 O 0.1122(13) 0.5623(9) 0.0640(11) 0.027(2) Uani 1 1 d .
H9A H 0.0198 0.5843 0.0074 0.032 Uiso 1 1 d R
O10 O 0.7956(11) 0.6556(9) -0.0918(11) 0.0229(17) Uani 1 1 d .
O11 O 0.4578(11) 0.8310(9) -0.1610(11) 0.0240(19) Uani 1 1 d .
O12 O 0.5065(11) 0.4634(8) -0.0179(10) 0.0206(18) Uani 1 1 d .
H12A H 0.4502 0.4807 -0.1059 0.025 Uiso 1 1 d R
O13 O 0.3245(12) 1.5334(9) 0.6923(11) 0.0260(19) Uani 1 1 d .
O14 O 0.0362(11) 1.3428(9) 0.7732(10) 0.0207(17) Uani 1 1 d .
O15 O 0.3797(11) 1.1810(9) 0.8409(10) 0.0212(18) Uani 1 1 d .
H15A H 0.3969 1.0721 0.8266 0.025 Uiso 1 1 d R
O16 O 0.5486(11) 1.2392(10) 0.4428(11) 0.0231(18) Uani 1 1 d .
O17 O 0.7314(11) 1.5300(9) 0.2919(11) 0.0219(18) Uani 1 1 d .
O18 O 0.7244(11) 1.4212(9) 0.6221(10) 0.0186(16) Uani 1 1 d .
H18A H 0.8194 1.4003 0.6752 0.022 Uiso 1 1 d R

loop_
_atom_site_aniso_label
_atom_site_aniso_U_11
_atom_site_aniso_U_22
_atom_site_aniso_U_33
_atom_site_aniso_U_23
_atom_site_aniso_U_13
_atom_site_aniso_U_12
Rb1 0.0266(6) 0.0253(5) 0.0242(6) -0.0055(4) 0.0024(5) -0.0008(4)
Rb2 0.0240(6) 0.0226(5) 0.0247(6) -0.0047(4) 0.0015(5) 0.0005(4)
I1 0.0171(4) 0.0133(3) 0.0138(3) -0.0020(2) -0.0007(3) -0.0022(2)
I2 0.0162(3) 0.0134(3) 0.0137(3) -0.0028(2) 0.0007(3) -0.0020(2)
I3 0.0135(3) 0.0136(3) 0.0145(4) -0.0009(2) -0.0008(3) -0.0017(2)
I4 0.0140(3) 0.0140(3) 0.0128(3) -0.0021(2) -0.0010(2) -0.0015(2)
I5 0.0137(3) 0.0134(3) 0.0131(3) -0.0036(2) -0.0010(2) -0.0019(2)
I6 0.0131(3) 0.0142(3) 0.0144(3) -0.0009(2) -0.0007(3) -0.0020(2)
O1 0.031(5) 0.036(4) 0.025(5) -0.015(4) -0.009(4) -0.008(4)
O2 0.028(5) 0.018(3) 0.023(5) -0.006(3) -0.002(4) 0.009(3)
O3 0.027(5) 0.020(3) 0.023(5) -0.002(3) 0.004(4) -0.003(3)
O4 0.018(4) 0.021(3) 0.017(4) -0.001(3) -0.001(3) 0.002(3)
O5 0.023(4) 0.021(3) 0.027(5) 0.000(3) 0.000(4) -0.013(3)
O6 0.031(6) 0.049(5) 0.030(6) -0.031(4) 0.007(4) -0.007(4)
O7 0.018(5) 0.029(4) 0.026(5) -0.003(3) 0.001(4) -0.008(3)
O8 0.027(5) 0.013(3) 0.022(4) 0.004(3) -0.008(4) 0.000(3)
O9 0.037(5) 0.021(4) 0.022(5) -0.008(3) -0.009(4) 0.010(3)
O10 0.018(4) 0.030(4) 0.020(5) -0.006(3) 0.007(3) -0.004(3)
O11 0.031(5) 0.018(3) 0.023(4) -0.001(3) -0.019(4) 0.005(3)
O12 0.026(5) 0.017(3) 0.022(5) -0.003(3) -0.009(4) -0.009(3)
O13 0.029(5) 0.019(4) 0.032(5) -0.010(3) 0.000(4) -0.004(3)
O14 0.016(4) 0.024(4) 0.020(5) -0.002(3) 0.001(3) -0.003(3)
O15 0.032(5) 0.020(3) 0.011(4) -0.001(3) -0.007(3) -0.002(3)
O16 0.013(4) 0.030(4) 0.028(5) -0.007(3) -0.002(4) -0.005(3)
O17 0.023(5) 0.016(3) 0.023(5) 0.004(3) -0.003(4) 0.001(3)
O18 0.016(4) 0.027(4) 0.013(4) -0.009(3) 0.002(3) 0.000(3)

loop_
_atom_type_symbol
_atom_type_description
_atom_type_scat_dispersion_real
_atom_type_scat_dispersion_imag
_atom_type_scat_source
O O 0.0106 0.0060 'International Tables Vol C Tables 4.2.6.8 and 6.1.1.4'
H H 0.0000 0.0000 'International Tables Vol C Tables 4.2.6.8 and 6.1.1.4'
Rb Rb -0.9393 2.9676 'International Tables Vol C Tables 4.2.6.8 and 6.1.1.4'
I I -0.4742 1.8119 'International Tables Vol C Tables 4.2.6.8 and 6.1.1.4'

loop_
_geom_angle_atom_site_label_1
_geom_angle_atom_site_label_2
_geom_angle_atom_site_label_3
_geom_angle
_geom_angle_site_symmetry_1
_geom_angle_site_symmetry_3
O15 Rb1 O1 98.2(2) 1_554 .
O15 Rb1 O8 134.3(2) 1_554 1_565
O1 Rb1 O8 72.0(2) . 1_565
O15 Rb1 O9 82.7(2) 1_554 1_565
O1 Rb1 O9 68.1(2) . 1_565
O8 Rb1 O9 51.9(2) 1_565 1_565
O15 Rb1 O12 57.67(19) 1_554 1_565
O1 Rb1 O12 122.4(2) . 1_565
O8 Rb1 O12 89.3(2) 1_565 1_565
O9 Rb1 O12 58.1(2) 1_565 1_565
O15 Rb1 O7 87.8(2) 1_554 .
O1 Rb1 O7 87.2(2) . .
O8 Rb1 O7 134.2(2) 1_565 .
O9 Rb1 O7 151.8(2) 1_565 .
O12 Rb1 O7 135.2(2) 1_565 .
O15 Rb1 O5 159.48(18) 1_554 1_455
O1 Rb1 O5 83.7(2) . 1_455
O8 Rb1 O5 65.82(19) 1_565 1_455
O9 Rb1 O5 116.6(2) 1_565 1_455
O12 Rb1 O5 137.42(19) 1_565 1_455
O7 Rb1 O5 71.8(2) . 1_455
O15 Rb1 O16 122.1(2) 1_554 .
O1 Rb1 O16 137.2(2) . .
O8 Rb1 O16 69.6(2) 1_565 .
O9 Rb1 O16 101.0(2) 1_565 .
O12 Rb1 O16 75.5(2) 1_565 .
O7 Rb1 O16 106.5(2) . .
O5 Rb1 O16 63.8(2) 1_455 .
O15 Rb1 O3 61.7(2) 1_554 1_655
O1 Rb1 O3 145.4(2) . 1_655
O8 Rb1 O3 142.4(2) 1_565 1_655
O9 Rb1 O3 129.8(2) 1_565 1_655
O12 Rb1 O3 72.70(19) 1_565 1_655
O7 Rb1 O3 65.6(2) . 1_655
O5 Rb1 O3 105.7(2) 1_455 1_655
O16 Rb1 O3 73.9(2) . 1_655
O15 Rb1 O2 63.5(2) 1_554 .
O1 Rb1 O2 48.7(2) . .
O8 Rb1 O2 120.7(2) 1_565 .
O9 Rb1 O2 97.1(2) 1_565 .
O12 Rb1 O2 117.72(19) 1_565 .
O7 Rb1 O2 55.09(19) . .
O5 Rb1 O2 104.8(2) 1_455 .
O16 Rb1 O2 161.55(18) . .
O3 Rb1 O2 96.94(19) 1_655 .
O15 Rb1 Rb2 114.68(15) 1_554 .
O1 Rb1 Rb2 124.95(17) . .
O8 Rb1 Rb2 106.54(14) 1_565 .
O9 Rb1 Rb2 153.26(15) 1_565 .
O12 Rb1 Rb2 112.54(14) 1_565 .
O7 Rb1 Rb2 53.63(16) . .
O5 Rb1 Rb2 50.74(15) 1_455 .
O16 Rb1 Rb2 52.89(14) . .
O3 Rb1 Rb2 55.01(15) 1_655 .
O2 Rb1 Rb2 108.70(12) . .
O15 Rb1 I1 75.29(15) 1_554 .
O1 Rb1 I1 24.87(16) . .
O8 Rb1 I1 95.04(15) 1_565 .
O9 Rb1 I1 74.88(17) 1_565 .
O12 Rb1 I1 114.89(14) 1_565 .
O7 Rb1 I1 77.02(15) . .
O5 Rb1 I1 101.82(14) 1_455 .
O16 Rb1 I1 161.99(17) . .
O3 Rb1 I1 122.42(15) 1_655 .
O2 Rb1 I1 26.54(13) . .
Rb2 Rb1 I1 127.63(3) . .
O11 Rb2 O6 99.6(2) 1_556 .
O11 Rb2 O13 63.1(2) 1_556 1_545
O6 Rb2 O13 125.4(2) . 1_545
O11 Rb2 O5 62.2(2) 1_556 1_455
O6 Rb2 O5 147.16(18) . 1_455
O13 Rb2 O5 73.0(2) 1_545 1_455
O11 Rb2 O18 87.7(2) 1_556 1_545
O6 Rb2 O18 68.3(2) . 1_545
O13 Rb2 O18 60.2(2) 1_545 1_545
O5 Rb2 O18 132.4(2) 1_455 1_545
O11 Rb2 O17 138.85(19) 1_556 1_545
O6 Rb2 O17 71.1(2) . 1_545
O13 Rb2 O17 89.2(2) 1_545 1_545
O5 Rb2 O17 140.9(2) 1_455 1_545
O18 Rb2 O17 51.4(2) 1_545 1_545
O11 Rb2 O16 84.6(2) 1_556 .
O6 Rb2 O16 87.7(2) . .
O13 Rb2 O16 135.4(2) 1_545 .
O5 Rb2 O16 64.7(2) 1_455 .
O18 Rb2 O16 153.1(2) 1_545 .
O17 Rb2 O16 133.0(2) 1_545 .
O11 Rb2 O7 123.7(2) 1_556 .
O6 Rb2 O7 135.6(2) . .
O13 Rb2 O7 74.0(2) 1_545 .
O5 Rb2 O7 71.9(2) 1_455 .
O18 Rb2 O7 101.4(2) 1_545 .
O17 Rb2 O7 69.7(2) 1_545 .
O16 Rb2 O7 104.3(2) . .
O11 Rb2 O3 156.73(18) 1_556 1_655
O6 Rb2 O3 81.0(2) . 1_655
O13 Rb2 O3 134.9(2) 1_545 1_655
O5 Rb2 O3 105.1(2) 1_455 1_655
O18 Rb2 O3 113.66(19) 1_545 1_655
O17 Rb2 O3 63.60(18) 1_545 1_655
O16 Rb2 O3 72.2(2) . 1_655
O7 Rb2 O3 63.3(2) . 1_655
O11 Rb2 O4 62.7(2) 1_556 .
O6 Rb2 O4 48.45(18) . .
O13 Rb2 O4 121.6(2) 1_545 .
O5 Rb2 O4 99.31(18) 1_455 .
O18 Rb2 O4 97.71(18) 1_545 .
O17 Rb2 O4 119.52(19) 1_545 .
O16 Rb2 O4 56.02(18) . .
O7 Rb2 O4 159.99(18) . .
O3 Rb2 O4 103.35(19) 1_655 .
O11 Rb2 Rb1 112.01(15) 1_556 .
O6 Rb2 Rb1 123.77(19) . .
O13 Rb2 Rb1 110.35(17) 1_545 .
O5 Rb2 Rb1 52.83(16) 1_455 .
O18 Rb2 Rb1 152.31(14) 1_545 .
O17 Rb2 Rb1 105.77(14) 1_545 .
O16 Rb2 Rb1 52.55(14) . .
O7 Rb2 Rb1 51.75(13) . .
O3 Rb2 Rb1 52.23(14) 1_655 .
O4 Rb2 Rb1 108.49(12) . .
O11 Rb2 I6 113.79(14) 1_556 1_545
O6 Rb2 I6 71.81(14) . 1_545
O13 Rb2 I6 70.50(15) 1_545 1_545
O5 Rb2 I6 139.35(12) 1_455 1_545
O18 Rb2 I6 26.95(14) 1_545 1_545
O17 Rb2 I6 25.11(14) 1_545 1_545
O16 Rb2 I6 154.08(17) . 1_545
O7 Rb2 I6 81.23(14) . 1_545
O3 Rb2 I6 88.66(12) 1_655 1_545
O4 Rb2 I6 114.72(12) . 1_545
Rb1 Rb2 I6 127.29(3) . 1_545
O1 I1 O2 95.3(4) . .
O1 I1 O3 99.0(4) . .
O2 I1 O3 100.5(3) . .
O1 I1 Rb1 44.8(3) . .
O2 I1 Rb1 57.2(2) . .
O3 I1 Rb1 124.9(3) . .
O1 I1 Rb1 86.0(3) . 1_455
O2 I1 Rb1 143.3(3) . 1_455
O3 I1 Rb1 43.5(2) . 1_455
Rb1 I1 Rb1 130.35(3) . 1_455
O4 I2 O5 100.9(3) . .
O4 I2 O6 95.9(4) . .
O5 I2 O6 100.3(4) . .
O4 I2 Rb2 59.0(2) . .
O5 I2 Rb2 126.2(3) . .
O6 I2 Rb2 43.5(3) . .
O4 I2 Rb2 143.6(3) . 1_655
O5 I2 Rb2 42.8(2) . 1_655
O6 I2 Rb2 89.9(3) . 1_655
Rb2 I2 Rb2 133.20(3) . 1_655
O7 I3 O8 100.6(4) . .
O7 I3 O9 96.0(4) . .
O8 I3 O9 90.9(3) . .
O7 I3 O6 93.9(4) . 1_455
O8 I3 O6 85.5(3) . 1_455
O9 I3 O6 169.9(4) . 1_455
O7 I3 Rb1 93.0(3) . 1_545
O8 I3 Rb1 45.4(3) . 1_545
O9 I3 Rb1 46.9(2) . 1_545
O6 I3 Rb1 130.7(2) 1_455 1_545
O7 I3 Rb1 42.4(2) . .
O8 I3 Rb1 134.3(2) . .
O9 I3 Rb1 114.2(3) . .
O6 I3 Rb1 74.6(2) 1_455 .
Rb1 I3 Rb1 133.95(4) 1_545 .
O7 I3 Rb2 133.9(3) . 1_455
O8 I3 Rb2 93.5(3) . 1_455
O9 I3 Rb2 127.7(3) . 1_455
O6 I3 Rb2 43.5(2) 1_455 1_455
Rb1 I3 Rb2 126.18(3) 1_545 1_455
Rb1 I3 Rb2 98.91(3) . 1_455
O10 I4 O11 100.2(4) . .
O10 I4 O12 94.5(4) . .
O11 I4 O12 96.6(3) . .
O10 I4 Rb2 68.8(3) . 1_554
O11 I4 Rb2 35.9(3) . 1_554
O12 I4 Rb2 82.2(2) . 1_554
O10 I4 Rb2 116.2(3) . .
O11 I4 Rb2 123.6(3) . .
O12 I4 Rb2 120.1(3) . .
Rb2 I4 Rb2 155.14(3) 1_554 .
O13 I5 O14 98.4(4) . .
O13 I5 O15 94.4(4) . .
O14 I5 O15 97.1(4) . .
O13 I5 Rb1 123.9(3) . .
O14 I5 Rb1 116.4(2) . .
O15 I5 Rb1 121.0(2) . .
O16 I6 O17 100.6(4) . .
O16 I6 O18 96.0(4) . .
O17 I6 O18 92.8(4) . .
O16 I6 O1 93.8(3) . 1_655
O17 I6 O1 85.1(3) . 1_655
O18 I6 O1 170.1(3) . 1_655
O16 I6 Rb2 92.4(2) . 1_565
O17 I6 Rb2 47.1(3) . 1_565
O18 I6 Rb2 47.3(2) . 1_565
O1 I6 Rb2 131.99(19) 1_655 1_565
O16 I6 Rb2 43.4(2) . .
O17 I6 Rb2 135.1(2) . .
O18 I6 Rb2 113.1(2) . .
O1 I6 Rb2 74.6(2) 1_655 .
Rb2 I6 Rb2 133.86(4) 1_565 .
O16 I6 Rb1 134.6(3) . 1_655
O17 I6 Rb1 93.6(3) . 1_655
O18 I6 Rb1 126.3(2) . 1_655
O1 I6 Rb1 44.5(2) 1_655 1_655
Rb2 I6 Rb1 127.05(3) 1_565 1_655
Rb2 I6 Rb1 98.60(2) . 1_655
I1 O1 I6 148.4(5) . 1_455
I1 O1 Rb1 110.4(4) . .
I6 O1 Rb1 101.2(3) 1_455 .
I1 O2 Rb1 96.2(3) . .
I1 O3 Rb1 113.2(3) . 1_455
I1 O3 Rb2 129.5(4) . 1_455
Rb1 O3 Rb2 72.76(19) 1_455 1_455
I2 O4 Rb2 94.6(3) . .
I2 O5 Rb2 113.4(3) . 1_655
I2 O5 Rb1 130.4(3) . 1_655
Rb2 O5 Rb1 76.4(2) 1_655 1_655
I2 O6 I3 145.0(5) . 1_655
I2 O6 Rb2 111.8(4) . .
I3 O6 Rb2 103.2(3) 1_655 .
I3 O7 Rb1 114.9(4) . .
I3 O7 Rb2 137.8(4) . .
Rb1 O7 Rb2 74.62(17) . .
I3 O8 Rb1 109.4(4) . 1_545
I3 O9 Rb1 105.8(3) . 1_545
I3 O9 H9A 109.3 . .
Rb1 O9 H9A 121.6 1_545 .
I4 O11 Rb2 122.4(4) . 1_554
I4 O12 Rb1 135.0(4) . 1_545
I4 O12 H12A 109.4 . .
Rb1 O12 H12A 97.1 1_545 .
I5 O13 Rb2 136.2(4) . 1_565
I5 O15 Rb1 124.8(4) . 1_556
I5 O15 H15A 109.2 . .
Rb1 O15 H15A 108.0 1_556 .
I6 O16 Rb1 138.3(4) . .
I6 O16 Rb2 113.8(3) . .
Rb1 O16 Rb2 74.56(16) . .
I6 O17 Rb2 107.8(4) . 1_565
I6 O18 Rb2 105.7(3) . 1_565
I6 O18 H18A 108.9 . .
Rb2 O18 H18A 120.7 1_565 .

loop_
_geom_bond_atom_site_label_1
_geom_bond_atom_site_label_2
_geom_bond_distance
_geom_bond_site_symmetry_2
Rb1 O15 2.953(9) 1_554
Rb1 O1 3.026(9) .
Rb1 O8 3.047(8) 1_565
Rb1 O9 3.066(7) 1_565
Rb1 O12 3.118(8) 1_565
Rb1 O7 3.118(7) .
Rb1 O5 3.139(8) 1_455
Rb1 O16 3.153(8) .
Rb1 O3 3.169(8) 1_655
Rb1 O2 3.408(8) .
Rb1 Rb2 3.8285(11) .
Rb1 I1 4.0289(14) .
Rb2 O11 2.870(9) 1_556
Rb2 O6 3.000(10) .
Rb2 O13 3.009(8) 1_545
Rb2 O5 3.050(8) 1_455
Rb2 O18 3.067(7) 1_545
Rb2 O17 3.088(8) 1_545
Rb2 O16 3.168(7) .
Rb2 O7 3.197(8) .
Rb2 O3 3.284(9) 1_655
Rb2 O4 3.478(8) .
Rb2 I6 4.0159(12) 1_545
I1 O1 1.808(8) .
I1 O2 1.811(8) .
I1 O3 1.814(8) .
I1 Rb1 4.2271(15) 1_455
I2 O4 1.807(7) .
I2 O5 1.811(7) .
I2 O6 1.820(8) .
I2 Rb2 4.1198(14) 1_655
I3 O7 1.781(8) .
I3 O8 1.827(7) .
I3 O9 1.927(8) .
I3 O6 2.396(8) 1_455
I3 Rb1 4.0402(12) 1_545
I3 Rb2 4.2454(15) 1_455
I4 O10 1.782(8) .
I4 O11 1.809(7) .
I4 O12 1.913(6) .
I4 Rb2 4.1311(14) 1_554
I5 O13 1.780(7) .
I5 O14 1.796(8) .
I5 O15 1.885(7) .
I6 O16 1.789(8) .
I6 O17 1.790(7) .
I6 O18 1.891(8) .
I6 O1 2.437(9) 1_655
I6 Rb2 4.0159(12) 1_565
I6 Rb1 4.2381(15) 1_655
O1 I6 2.437(9) 1_455
O3 Rb1 3.169(8) 1_455
O3 Rb2 3.284(9) 1_455
O5 Rb2 3.050(8) 1_655
O5 Rb1 3.139(8) 1_655
O6 I3 2.396(8) 1_655
O8 Rb1 3.047(8) 1_545
O9 Rb1 3.066(7) 1_545
O9 H9A 0.8501 .
O11 Rb2 2.870(9) 1_554
O12 Rb1 3.118(8) 1_545
O12 H12A 0.8500 .
O13 Rb2 3.009(8) 1_565
O15 Rb1 2.953(8) 1_556
O15 H15A 0.8500 .
O17 Rb2 3.088(8) 1_565
O18 Rb2 3.067(7) 1_565
O18 H18A 0.8499 .
